data_2222351
loop_
_publ_author_name
'Zhao, Yong-Feng'
'Xiong, Jin-Ping'
'Zuo, Yu'

_publ_section_title
;
 (<i>Z</i>)-1-[(3-Cyanophenyl)iminiomethyl]-2-naphtholate
;
_journal_coeditor_code HK2700
_journal_issue 7
_journal_name_full 'Acta Crystallographica Section E'
_journal_page_first o1477
_journal_paper_doi 10.1107/S1600536809020224
_journal_volume 65
_journal_year 2009
_chemical_formula_iupac 'C18 H12 N2 O'
_chemical_formula_moiety 'C18 H12 N2 O'
_chemical_formula_sum 'C18 H12 N2 O'
_chemical_formula_weight 272.30
_chemical_name_systematic
;
(<i>Z</i>)-1-[(3-Cyanophenyl)iminiomethyl]-2-naphtholate
;
_space_group_IT_number 2
_symmetry_cell_setting triclinic
_symmetry_space_group_name_Hall '-P 1'
_symmetry_space_group_name_H-M 'P -1'
_atom_sites_solution_hydrogens geom
_atom_sites_solution_primary direct
_atom_sites_solution_secondary difmap
_audit_creation_method SHELXL-97
_cell_angle_alpha 83.97(3)
_cell_angle_beta 84.41(3)
_cell_angle_gamma 82.50(3)
_cell_formula_units_Z 2
_cell_length_a 7.8943(16)
_cell_length_b 9.1356(18)
_cell_length_c 9.4933(19)
_cell_measurement_reflns_used 4320
_cell_measurement_temperature 294(2)
_cell_measurement_theta_max 27.50
_cell_measurement_theta_min 3.20
_cell_volume 672.6(2)
_computing_cell_refinement 'CrystalClear (Rigaku, 2005)'
_computing_data_collection 'CrystalClear (Rigaku, 2005)'
_computing_data_reduction 'CrystalClear (Rigaku, 2005)'
_computing_molecular_graphics 'ORTEP-3 for Windows (Farrugia, 1997) and PLATON (Spek, 2009)'
_computing_publication_material 'SHELXL97 (Sheldrick, 2008) and PLATON (Spek, 2009)'
_computing_structure_refinement 'SHELXL97 (Sheldrick, 2008)'
_computing_structure_solution 'SHELXS97 (Sheldrick, 2008)'
_diffrn_ambient_temperature 294(2)
_diffrn_detector_area_resol_mean 13.6612
_diffrn_measured_fraction_theta_full 0.994
_diffrn_measured_fraction_theta_max 0.994
_diffrn_measurement_device_type 'Rigaku SCXmini'
_diffrn_measurement_method \w
_diffrn_radiation_monochromator graphite
_diffrn_radiation_source 'fine-focus sealed tube'
_diffrn_radiation_type MoK\a
_diffrn_radiation_wavelength 0.71073
_diffrn_reflns_av_R_equivalents 0.0610
_diffrn_reflns_av_sigmaI/netI 0.0907
_diffrn_reflns_limit_h_max 9
_diffrn_reflns_limit_h_min -9
_diffrn_reflns_limit_k_max 11
_diffrn_reflns_limit_k_min -11
_diffrn_reflns_limit_l_max 11
_diffrn_reflns_limit_l_min -11
_diffrn_reflns_number 6177
_diffrn_reflns_theta_full 26.00
_diffrn_reflns_theta_max 26.00
_diffrn_reflns_theta_min 3.24
_diffrn_standards_number 0
_exptl_absorpt_coefficient_mu 0.085
_exptl_absorpt_correction_T_max 0.9826
_exptl_absorpt_correction_T_min 0.9759
_exptl_absorpt_correction_type multi-scan
_exptl_absorpt_process_details '(CrystalClear; Rigaku, 2005)'
_exptl_crystal_colour yellow
_exptl_crystal_density_diffrn 1.345
_exptl_crystal_density_method 'not measured'
_exptl_crystal_description prism
_exptl_crystal_F_000 284
_exptl_crystal_size_max 0.20
_exptl_crystal_size_mid 0.20
_exptl_crystal_size_min 0.20
_refine_diff_density_max 0.230
_refine_diff_density_min -0.235
_refine_ls_extinction_method none
_refine_ls_goodness_of_fit_ref 0.938
_refine_ls_hydrogen_treatment constr
_refine_ls_matrix_type full
_refine_ls_number_parameters 190
_refine_ls_number_reflns 2628
_refine_ls_number_restraints 0
_refine_ls_restrained_S_all 0.938
_refine_ls_R_factor_all 0.1682
_refine_ls_R_factor_gt 0.0668
_refine_ls_shift/su_max 0.016
_refine_ls_shift/su_mean 0.003
_refine_ls_structure_factor_coef Fsqd
_refine_ls_weighting_details 'calc w=1/[\s^2^(Fo^2^)+(0.0919P)^2^] where P=(Fo^2^+2Fc^2^)/3'
_refine_ls_weighting_scheme calc
_refine_ls_wR_factor_gt 0.1488
_refine_ls_wR_factor_ref 0.1950
_reflns_number_gt 1146
_reflns_number_total 2628
_reflns_threshold_expression I>2\s(I)
_cod_data_source_file hk2700.cif
_cod_data_source_block I
_cod_database_code 2222351
_cod_database_fobs_code 2222351

loop_
_symmetry_equiv_pos_as_xyz
'x, y, z'
'-x, -y, -z'

loop_
_atom_site_type_symbol
_atom_site_label
_atom_site_fract_x
_atom_site_fract_y
_atom_site_fract_z
_atom_site_U_iso_or_equiv
_atom_site_adp_type
_atom_site_calc_flag
_atom_site_refinement_flags
_atom_site_occupancy
_atom_site_disorder_assembly
_atom_site_disorder_group
O O1 0.9002(3) 0.6505(3) 0.2062(2) 0.0608(8) Uani d . 1 . .
N N1 0.7833(3) 0.3998(3) 0.2569(3) 0.0439(7) Uani d . 1 . .
H H1A 0.8270 0.4652 0.1974 0.053 Uiso calc R 1 . .
N N2 0.4237(5) -0.1364(4) 0.3557(4) 0.0852(12) Uani d . 1 . .
C C1 0.7515(4) 0.2689(4) 0.2031(3) 0.0421(8) Uani d . 1 . .
C C2 0.6494(4) 0.1697(3) 0.2774(3) 0.0452(9) Uani d . 1 . .
H H2A 0.5984 0.1876 0.3675 0.054 Uiso calc R 1 . .
C C3 0.6234(4) 0.0444(4) 0.2177(4) 0.0482(9) Uani d . 1 . .
C C4 0.6973(5) 0.0157(4) 0.0832(4) 0.0609(11) Uani d . 1 . .
H H4A 0.6799 -0.0695 0.0437 0.073 Uiso calc R 1 . .
C C5 0.7971(5) 0.1160(4) 0.0093(4) 0.0654(11) Uani d . 1 . .
H H5A 0.8467 0.0985 -0.0812 0.079 Uiso calc R 1 . .
C C6 0.8240(4) 0.2410(4) 0.0675(3) 0.0514(10) Uani d . 1 . .
H H6A 0.8914 0.3077 0.0160 0.062 Uiso calc R 1 . .
C C7 0.5115(5) -0.0569(4) 0.2954(4) 0.0611(11) Uani d . 1 . .
C C8 0.7525(4) 0.4310(3) 0.3886(3) 0.0408(8) Uani d . 1 . .
H H8A 0.7016 0.3630 0.4536 0.049 Uiso calc R 1 . .
C C9 0.7916(4) 0.5615(3) 0.4381(3) 0.0405(8) Uani d . 1 . .
C C10 0.8725(4) 0.6662(3) 0.3400(4) 0.0433(9) Uani d . 1 . .
C C11 0.9241(5) 0.7903(4) 0.3945(4) 0.0576(11) Uani d . 1 . .
H H11A 0.9789 0.8582 0.3323 0.069 Uiso calc R 1 . .
C C12 0.8969(5) 0.8139(4) 0.5334(4) 0.0577(10) Uani d . 1 . .
H H12A 0.9334 0.8968 0.5645 0.069 Uiso calc R 1 . .
C C13 0.8122(4) 0.7125(3) 0.6335(4) 0.0424(9) Uani d . 1 . .
C C14 0.7876(4) 0.7374(4) 0.7790(4) 0.0533(10) Uani d . 1 . .
H H14A 0.8261 0.8199 0.8091 0.064 Uiso calc R 1 . .
C C15 0.7077(4) 0.6415(4) 0.8761(4) 0.0554(10) Uani d . 1 . .
H H15A 0.6908 0.6590 0.9715 0.067 Uiso calc R 1 . .
C C16 0.6524(4) 0.5185(4) 0.8304(4) 0.0509(9) Uani d . 1 . .
H H16A 0.5981 0.4529 0.8957 0.061 Uiso calc R 1 . .
C C17 0.6766(4) 0.4920(4) 0.6902(3) 0.0483(9) Uani d . 1 . .
H H17A 0.6374 0.4087 0.6623 0.058 Uiso calc R 1 . .
C C18 0.7585(4) 0.5863(3) 0.5875(3) 0.0367(8) Uani d . 1 . .

loop_
_atom_site_aniso_label
_atom_site_aniso_U_11
_atom_site_aniso_U_22
_atom_site_aniso_U_33
_atom_site_aniso_U_12
_atom_site_aniso_U_13
_atom_site_aniso_U_23
O1 0.083(2) 0.0657(17) 0.0347(15) -0.0255(14) 0.0047(13) 0.0010(12)
N1 0.0520(19) 0.0430(17) 0.0370(17) -0.0146(13) 0.0051(13) -0.0025(14)
N2 0.120(3) 0.064(2) 0.076(3) -0.043(2) 0.011(2) -0.010(2)
C1 0.043(2) 0.044(2) 0.040(2) -0.0072(16) -0.0024(16) -0.0059(17)
C2 0.057(2) 0.044(2) 0.035(2) -0.0102(18) 0.0011(16) -0.0075(16)
C3 0.057(2) 0.042(2) 0.048(2) -0.0068(18) -0.0062(18) -0.0107(17)
C4 0.079(3) 0.055(2) 0.051(3) -0.008(2) -0.004(2) -0.018(2)
C5 0.083(3) 0.069(3) 0.047(2) -0.018(2) 0.010(2) -0.020(2)
C6 0.053(2) 0.061(2) 0.040(2) -0.0129(19) 0.0046(17) -0.0033(18)
C7 0.080(3) 0.051(2) 0.054(3) -0.014(2) -0.001(2) -0.011(2)
C8 0.040(2) 0.044(2) 0.038(2) -0.0066(16) 0.0015(15) -0.0029(16)
C9 0.039(2) 0.041(2) 0.041(2) -0.0065(16) -0.0007(15) 0.0003(16)
C10 0.052(2) 0.0366(19) 0.042(2) -0.0093(16) -0.0054(17) -0.0010(16)
C11 0.070(3) 0.047(2) 0.058(3) -0.0253(19) -0.001(2) 0.003(2)
C12 0.068(3) 0.050(2) 0.060(3) -0.022(2) -0.003(2) -0.007(2)
C13 0.041(2) 0.042(2) 0.046(2) -0.0029(16) -0.0066(16) -0.0074(17)
C14 0.053(2) 0.055(2) 0.056(3) -0.0066(19) -0.0103(19) -0.020(2)
C15 0.058(2) 0.064(3) 0.043(2) -0.003(2) 0.0004(18) -0.009(2)
C16 0.057(2) 0.051(2) 0.043(2) -0.0085(18) 0.0046(17) -0.0013(18)
C17 0.052(2) 0.045(2) 0.048(2) -0.0097(18) 0.0029(17) -0.0074(18)
C18 0.0366(19) 0.0372(19) 0.0377(19) -0.0076(15) -0.0012(14) -0.0074(15)

loop_
_atom_type_symbol
_atom_type_description
_atom_type_scat_dispersion_real
_atom_type_scat_dispersion_imag
_atom_type_scat_source
C C 0.0033 0.0016 'International Tables Vol C Tables 4.2.6.8 and 6.1.1.4'
H H 0.0000 0.0000 'International Tables Vol C Tables 4.2.6.8 and 6.1.1.4'
N N 0.0061 0.0033 'International Tables Vol C Tables 4.2.6.8 and 6.1.1.4'
O O 0.0106 0.0060 'International Tables Vol C Tables 4.2.6.8 and 6.1.1.4'

loop_
_geom_angle_atom_site_label_1
_geom_angle_atom_site_label_2
_geom_angle_atom_site_label_3
_geom_angle_site_symmetry_1
_geom_angle_site_symmetry_3
_geom_angle
_geom_angle_publ_flag
C1 N1 H1A . . 117.0 ?
C8 N1 C1 . . 126.0(3) ?
C8 N1 H1A . . 117.0 ?
C2 C1 N1 . . 123.1(3) ?
C2 C1 C6 . . 119.0(3) ?
C6 C1 N1 . . 117.9(3) ?
C1 C2 H2A . . 120.1 ?
C3 C2 C1 . . 119.8(3) ?
C3 C2 H2A . . 120.1 ?
C2 C3 C4 . . 121.1(3) ?
C2 C3 C7 . . 119.2(3) ?
C4 C3 C7 . . 119.6(3) ?
C3 C4 H4A . . 120.7 ?
C5 C4 C3 . . 118.6(4) ?
C5 C4 H4A . . 120.7 ?
C4 C5 H5A . . 119.6 ?
C6 C5 C4 . . 120.9(4) ?
C6 C5 H5A . . 119.6 ?
C1 C6 H6A . . 119.7 ?
C5 C6 C1 . . 120.5(3) ?
C5 C6 H6A . . 119.7 ?
N2 C7 C3 . . 179.7(4) ?
N1 C8 C9 . . 123.9(3) ?
N1 C8 H8A . . 118.0 ?
C9 C8 H8A . . 118.0 ?
C8 C9 C10 . . 118.8(3) ?
C8 C9 C18 . . 120.7(3) ?
C10 C9 C18 . . 120.4(3) ?
O1 C10 C9 . . 122.5(3) ?
O1 C10 C11 . . 119.7(3) ?
C11 C10 C9 . . 117.8(3) ?
C10 C11 H11A . . 118.7 ?
C12 C11 C10 . . 122.6(3) ?
C12 C11 H11A . . 118.7 ?
C11 C12 C13 . . 120.8(3) ?
C11 C12 H12A . . 119.6 ?
C13 C12 H12A . . 119.6 ?
C14 C13 C12 . . 120.0(3) ?
C18 C13 C12 . . 119.9(3) ?
C18 C13 C14 . . 120.0(3) ?
C13 C14 H14A . . 119.6 ?
C15 C14 C13 . . 120.8(3) ?
C15 C14 H14A . . 119.6 ?
C14 C15 C16 . . 119.1(3) ?
C14 C15 H15A . . 120.5 ?
C16 C15 H15A . . 120.5 ?
C15 C16 H16A . . 119.6 ?
C17 C16 C15 . . 120.8(3) ?
C17 C16 H16A . . 119.6 ?
C16 C17 C18 . . 122.1(3) ?
C16 C17 H17A . . 119.0 ?
C18 C17 H17A . . 119.0 ?
C13 C18 C9 . . 118.5(3) ?
C17 C18 C13 . . 117.1(3) ?
C17 C18 C9 . . 124.4(3) ?

loop_
_geom_bond_atom_site_label_1
_geom_bond_atom_site_label_2
_geom_bond_site_symmetry_2
_geom_bond_distance
_geom_bond_publ_flag
O1 C10 . 1.287(4) ?
N1 C1 . 1.409(4) ?
N1 C8 . 1.304(4) ?
N1 H1A . 0.8600 ?
N2 C7 . 1.142(4) ?
C2 C1 . 1.384(4) ?
C2 C3 . 1.376(4) ?
C2 H2A . 0.9300 ?
C4 C3 . 1.387(5) ?
C4 C5 . 1.377(5) ?
C4 H4A . 0.9300 ?
C5 H5A . 0.9300 ?
C6 C1 . 1.392(4) ?
C6 C5 . 1.369(5) ?
C6 H6A . 0.9300 ?
C7 C3 . 1.458(5) ?
C8 H8A . 0.9300 ?
C9 C8 . 1.406(4) ?
C9 C10 . 1.431(4) ?
C9 C18 . 1.453(4) ?
C11 C10 . 1.416(4) ?
C11 C12 . 1.350(5) ?
C11 H11A . 0.9300 ?
C12 H12A . 0.9300 ?
C13 C12 . 1.435(4) ?
C13 C14 . 1.414(4) ?
C13 C18 . 1.403(4) ?
C14 H14A . 0.9300 ?
C15 C14 . 1.370(4) ?
C15 C16 . 1.382(5) ?
C15 H15A . 0.9300 ?
C16 H16A . 0.9300 ?
C17 C16 . 1.369(4) ?
C17 C18 . 1.399(4) ?
C17 H17A . 0.9300 ?

loop_
_geom_hbond_atom_site_label_D
_geom_hbond_atom_site_label_H
_geom_hbond_atom_site_label_A
_geom_hbond_site_symmetry_A
_geom_hbond_distance_DH
_geom_hbond_distance_HA
_geom_hbond_distance_DA
_geom_hbond_angle_DHA
_geom_hbond_publ_flag
N1 H1A O1 . 0.86 1.87 2.562(3) 136 yes
C2 H2A N2 2_656 0.93 2.61 3.463(3) 152 yes
C6 H6A O1 2_765 0.93 2.57 3.376(3) 145 yes
C17 H17A N2 2_656 0.93 2.62 3.522(3) 163 yes

loop_
_cod_related_entry_id
_cod_related_entry_database
_cod_related_entry_code
1 ChemSpider 12521981
